data_4331392
loop_
_publ_author_name
'Hanko, J.'
'Gourdon, O.'
'Whangbo Myunghwan'
'Evain, M.'
'Petricek, V.'
'Kanatzidis, M.G.'
'Boucher, F.'

_publ_section_title
;
 A unique distortion in K1/3 Ba 2/3 Ag Te2: X-ray diffraction
 determination and electronic band structure analysis of its
 incommensurately modulated structure
;
_journal_name_full 'Inorganic Chemistry'
_journal_page_first 1398
_journal_page_last 1409
_journal_paper_doi 10.1021/ic991457g
_journal_volume 39
_journal_year 2000
_chemical_formula_sum 'Ag Ba0.655 K0.345 Te2'
_chemical_name_systematic '(K0.345 Ba0.655) Ag Te2'
_space_group_IT_number 4
_symmetry_space_group_name_Hall 'P 2yb'
_symmetry_space_group_name_H-M 'P 1 21 1'
_cell_angle_alpha 90
_cell_angle_beta 101.28
_cell_angle_gamma 90
_cell_formula_units_Z 4
_cell_length_a 4.6441
_cell_length_b 4.6292
_cell_length_c 23.765
_cell_volume 501.042
_citation_journal_id_ASTM INOCAJ
_cod_data_source_file silver1-2_63.cif
_cod_data_source_block Ag1Ba0.655K0.345Te2
_cod_original_cell_volume 501.0418
_cod_original_formula_sum 'Ag1 Ba0.655 K0.345 Te2'
_cod_database_code 4331392

loop_
_symmetry_equiv_pos_as_xyz
x,y,z
-x,y+1/2,-z

loop_
_atom_site_label
_atom_site_type_symbol
_atom_site_fract_x
_atom_site_fract_y
_atom_site_fract_z
_atom_site_occupancy
_atom_site_U_iso_or_equiv
Ag1 Ag+1 0.7506 -0.005 0.99978 1 0.0
Ag2 Ag+1 0.2509 0.0037 0.50002 1 0.0
Te2 Te -0.0025 0.0867 0.2503 0.5 0.0
K2 K+1 0.6138 -0.0013 0.36834 0.334 0.0
Te1 Te 0.4974 0.4974 0.25004 1 0.0
Ba2 Ba+2 0.6138 -0.0013 0.36834 0.666 0.0
Ba1 Ba+2 0.3772 -0.0017 0.13219 0.645 0.0
Te3 Te -0.0001 -0.0446 0.2506 0.5 0.0
K1 K+1 0.3772 -0.0017 0.13219 0.355 0.0
Te5 Te-2 0.1754 0.4998 0.42445 1 0.0
Te4 Te-2 0.8264 0.4981 0.07542 1 0.0
